data_4321375
loop_
_publ_author_name
'A. Rey'
'I. Pirmettis'
'M. Pelecanou'
'M. Papadopoulos'
'C. P. Raptopoulou'
'L. Mallo'
'C. I. Stassinopoulou'
'A. Terzis'
'E. Chiotellis'
'A. Le\'on'

_publ_section_title
;
 Synthesis and Characterization of Mixed-Ligand Oxorhenium Complexes with
 the SNN Type of Ligand. Isolation of a Novel ReO[SN][S][S] Complex
;
_journal_name_full 'Inorganic Chemistry'
_journal_page_first 4211
_journal_page_last 4218
_journal_paper_doi 10.1021/ic991491v
_journal_volume 39
_journal_year 2000
_chemical_formula_analytical ReO{SCH2CH2NCH2CH2N[C2H5]2}{S-C6H5}
_chemical_formula_sum 'C14 H23 N2 O Re S2'
_chemical_formula_weight 485.66
_chemical_name_systematic
; 
 ? 
;
_space_group_IT_number 14
_symmetry_cell_setting monoclinic
_symmetry_space_group_name_Hall '-P 2yn'
_symmetry_space_group_name_H-M 'P 1 21/n 1'
_atom_sites_solution_hydrogens geom
_atom_sites_solution_primary direct
_atom_sites_solution_secondary difmap
_audit_creation_method SHELXL
_cell_angle_alpha 90.00
_cell_angle_beta 100.064(7)
_cell_angle_gamma 90.00
_cell_formula_units_Z 4
_cell_length_a 6.888(2)
_cell_length_b 28.080(8)
_cell_length_c 8.694(2)
_cell_measurement_reflns_used 25
_cell_measurement_temperature 298
_cell_measurement_theta_max 11.6
_cell_measurement_theta_min 5.4
_cell_volume 1655.7(8)
_computing_cell_refinement 'Program LEAST (UCLA Crystallographic package)'
_computing_data_collection 'Program COLLECT (UCLA Crystallographic package)'
_computing_data_reduction 'Program REDUCE (UCLA Crystallographic package)'
_computing_molecular_graphics ORTEP
_computing_structure_refinement 'SHELXL-93 (Sheldrick, 1993)'
_computing_structure_solution 'SHELXS-86 (Sheldrick, 1990)'
_diffrn_ambient_temperature 298
_diffrn_measurement_device 'Crystal Logic Dual Goniometer diffractometer'
_diffrn_measurement_method 'theta-2theta scans'
_diffrn_radiation_monochromator graphite
_diffrn_radiation_source 'fine-focus sealed tube'
_diffrn_radiation_type MoK\a
_diffrn_radiation_wavelength 0.71070
_diffrn_reflns_av_R_equivalents 0.0232
_diffrn_reflns_av_sigmaI/netI 0.0430
_diffrn_reflns_limit_h_max 0
_diffrn_reflns_limit_h_min -8
_diffrn_reflns_limit_k_max 35
_diffrn_reflns_limit_k_min 0
_diffrn_reflns_limit_l_max 10
_diffrn_reflns_limit_l_min -10
_diffrn_reflns_number 3704
_diffrn_reflns_theta_max 26.50
_diffrn_reflns_theta_min 2.49
_diffrn_standards_decay_% 2.8
_diffrn_standards_interval_count 97
_diffrn_standards_number 3
_exptl_absorpt_coefficient_mu 7.589
_exptl_absorpt_correction_T_max 1.00
_exptl_absorpt_correction_T_min 0.41
_exptl_absorpt_correction_type 'psi-scan empirical'
_exptl_crystal_colour red-brown
_exptl_crystal_density_diffrn 1.948
_exptl_crystal_density_meas 1.93
_exptl_crystal_density_method 'floating method'
_exptl_crystal_description parallelipiped
_exptl_crystal_F_000 944
_exptl_crystal_size_max 0.80
_exptl_crystal_size_mid 0.40
_exptl_crystal_size_min 0.15
_refine_diff_density_max 0.735
_refine_diff_density_min -0.625
_refine_diff_density_rms 0.257
_refine_ls_extinction_coef 0.0107(7)
_refine_ls_extinction_expression Fc^*^=kFc[1+0.001xFc^2^\l^3^/sin(2\q)]^-1/4^
_refine_ls_extinction_method SHELXL
_refine_ls_goodness_of_fit_all 1.121
_refine_ls_goodness_of_fit_obs 1.117
_refine_ls_matrix_type full
_refine_ls_number_parameters 237
_refine_ls_number_reflns 3425
_refine_ls_number_restraints 0
_refine_ls_restrained_S_all 1.122
_refine_ls_restrained_S_obs 1.117
_refine_ls_R_factor_all 0.0460
_refine_ls_R_factor_obs 0.0408
_refine_ls_shift/esd_max 0.173
_refine_ls_shift/esd_mean 0.009
_refine_ls_structure_factor_coef Fsqd
_refine_ls_weighting_details 'w=1/[\s^2^(Fo^2^)+(0.0757P)^2^+3.6391P] where P=(Fo^2^+2Fc^2^)/3'
_refine_ls_weighting_scheme calc
_refine_ls_wR_factor_all 0.1204
_refine_ls_wR_factor_obs 0.1138
_reflns_number_observed 3106
_reflns_number_total 3426
_reflns_observed_criterion >2sigma(I)
_cod_data_source_file ic991491v_1.cif
_cod_data_source_block shel93
_cod_depositor_comments
;
The following automatic conversions were performed:

'_refine_ls_weighting_scheme' value 'calc
w=1/[\s^2^(Fo^2^)+(0.0757P)^2^+3.6391P] where P=(Fo^2^+2Fc^2^)/3' was
changed to 'calc'. New tag '_refine_ls_weighting_details' was
created. The value of the new tag was set to
'w=1/[\s^2^(Fo^2^)+(0.0757P)^2^+3.6391P] where P=(Fo^2^+2Fc^2^)/3'.

Automatic conversion script
Id: cif_fix_values 3143 2015-03-26 13:38:13Z robertas 
;
_cod_original_cell_volume 1655.6(8)
_cod_database_code 4321375

loop_
_symmetry_equiv_pos_as_xyz
'x, y, z'
'-x+1/2, y+1/2, -z+1/2'
'-x, -y, -z'
'x-1/2, -y-1/2, z-1/2'

loop_
_atom_site_aniso_label
_atom_site_aniso_U_11
_atom_site_aniso_U_22
_atom_site_aniso_U_33
_atom_site_aniso_U_23
_atom_site_aniso_U_13
_atom_site_aniso_U_12
Re 0.0279(2) 0.0324(2) 0.0251(2) 0.00125(8) 0.00591(11) -0.00470(8)
S1 0.0493(11) 0.0519(11) 0.0270(8) 0.0028(6) 0.0056(7) -0.0133(7)
S2 0.0599(11) 0.0503(11) 0.0315(8) -0.0026(7) 0.0126(8) -0.0251(9)
O 0.036(2) 0.043(3) 0.045(3) 0.003(2) 0.008(2) 0.001(2)
N1 0.030(3) 0.044(3) 0.028(3) -0.001(2) 0.004(2) -0.006(2)
N2 0.035(3) 0.032(3) 0.024(2) 0.002(2) 0.008(2) -0.003(2)
C1 0.046(4) 0.056(5) 0.034(3) -0.005(3) 0.002(3) -0.009(3)
C2 0.032(3) 0.053(4) 0.037(4) -0.002(3) 0.002(3) -0.005(3)
C3 0.034(3) 0.051(4) 0.044(4) -0.001(3) 0.012(3) -0.007(3)
C4 0.043(4) 0.041(4) 0.029(3) 0.008(3) 0.013(3) -0.007(3)
C5 0.044(4) 0.051(4) 0.029(3) -0.001(3) 0.004(3) -0.014(3)
C6 0.038(4) 0.077(6) 0.040(4) 0.007(4) -0.005(3) 0.006(4)
C7 0.052(4) 0.034(4) 0.037(4) 0.005(3) 0.012(3) 0.010(3)
C8 0.063(5) 0.064(5) 0.047(4) 0.002(4) 0.020(4) 0.020(4)
C9 0.047(4) 0.037(3) 0.034(3) -0.003(3) 0.014(3) -0.014(3)
C10 0.059(5) 0.058(5) 0.053(5) -0.007(4) 0.019(4) -0.009(4)
C11 0.085(8) 0.114(10) 0.062(6) -0.024(6) 0.047(6) -0.051(7)
C12 0.140(12) 0.059(6) 0.053(6) -0.005(5) 0.029(7) -0.045(7)
C13 0.132(11) 0.041(5) 0.050(5) 0.004(4) -0.009(6) -0.005(6)
C14 0.068(5) 0.041(4) 0.054(5) -0.005(3) 0.010(4) 0.000(4)

loop_
_atom_site_label
_atom_site_type_symbol
_atom_site_fract_x
_atom_site_fract_y
_atom_site_fract_z
_atom_site_U_iso_or_equiv
_atom_site_thermal_displace_type
_atom_site_occupancy
_atom_site_calc_flag
_atom_site_refinement_flags
_atom_site_disorder_group
Re Re 0.04453(3) 0.085123(8) 0.28909(2) 0.0283(2) Uani 1 d . .
S1 S -0.0482(3) 0.08934(7) 0.0249(2) 0.0428(4) Uani 1 d . .
S2 S 0.2029(3) 0.15898(7) 0.2969(2) 0.0467(5) Uani 1 d . .
O O 0.2175(7) 0.0422(2) 0.3280(6) 0.0415(11) Uani 1 d . .
N1 N -0.2173(8) 0.0586(2) 0.2781(6) 0.0342(11) Uani 1 d . .
N2 N -0.0343(8) 0.1072(2) 0.5158(6) 0.0300(11) Uani 1 d . .
C1 C -0.2382(11) 0.0430(3) 0.0004(8) 0.046(2) Uani 1 d . .
H1A H -0.3246(11) 0.0466(3) -0.0997(8) 0.032(13) Uiso 1 calc R .
H1B H -0.1776(11) 0.0118(3) 0.0041(8) 0.032(13) Uiso 1 calc R .
C2 C -0.3549(11) 0.0483(3) 0.1321(8) 0.041(2) Uani 1 d . .
C3 C -0.3097(11) 0.0554(3) 0.4163(9) 0.042(2) Uani 1 d . .
C4 C -0.1520(10) 0.0654(2) 0.5556(7) 0.0370(14) Uani 1 d . .
C5 C 0.1377(11) 0.1179(3) 0.6452(8) 0.042(2) Uani 1 d . .
H5A H 0.0859(11) 0.1290(3) 0.7357(8) 0.036(13) Uiso 1 calc R .
H5B H 0.2133(11) 0.1438(3) 0.6113(8) 0.036(13) Uiso 1 calc R .
C6 C 0.2770(13) 0.0766(3) 0.6955(10) 0.053(2) Uani 1 d . .
H6A H 0.3811(45) 0.0870(6) 0.7769(45) 0.050(14) Uiso 1 calc R .
H6B H 0.3324(63) 0.0657(13) 0.6078(18) 0.050(14) Uiso 1 calc R .
H6C H 0.2057(21) 0.0511(8) 0.7335(60) 0.050(14) Uiso 1 calc R .
C7 C -0.1620(12) 0.1513(3) 0.4923(8) 0.040(2) Uani 1 d . .
C8 C -0.2815(14) 0.1616(3) 0.6210(10) 0.057(2) Uani 1 d . .
H8A H -0.3854(59) 0.1386(14) 0.6163(48) 0.078(19) Uiso 1 calc R .
H8B H -0.3374(79) 0.1930(9) 0.6066(44) 0.078(19) Uiso 1 calc R .
H8C H -0.1968(24) 0.1598(22) 0.7210(11) 0.078(19) Uiso 1 calc R .
C9 C 0.2346(11) 0.1821(2) 0.1103(8) 0.0387(15) Uani 1 d . .
C10 C 0.4151(14) 0.1792(3) 0.0659(11) 0.056(2) Uani 1 d . .
C11 C 0.4459(20) 0.2032(5) -0.0717(13) 0.083(4) Uani 1 d . .
C12 C 0.2943(25) 0.2271(4) -0.1613(13) 0.083(4) Uani 1 d . .
C13 C 0.1174(21) 0.2291(3) -0.1173(11) 0.077(4) Uani 1 d . .
H13 H 0.0149(21) 0.2454(3) -0.1791(11) 0.074(33) Uiso 1 calc R .
C14 C 0.0842(14) 0.2071(3) 0.0185(10) 0.054(2) Uani 1 d . .
H2A H -0.4548(128) 0.0756(27) 0.1157(98) 0.034(19) Uiso 1 d . .
H2B H -0.4487(118) 0.0171(29) 0.1515(90) 0.040(20) Uiso 1 d . .
H3A H -0.4069(125) 0.0808(23) 0.4073(97) 0.026(18) Uiso 1 d . .
H3B H -0.3508(119) 0.0219(30) 0.4336(93) 0.043(21) Uiso 1 d . .
H4A H -0.2182(83) 0.0745(19) 0.6521(65) 0.006(12) Uiso 1 d . .
H4B H -0.0025(147) 0.0280(34) 0.5594(117) 0.070(29) Uiso 1 d . .
H7A H -0.0755(111) 0.1745(29) 0.4797(91) 0.036(20) Uiso 1 d . .
H7B H -0.2462(89) 0.1484(21) 0.3900(75) 0.015(14) Uiso 1 d . .
H10 H 0.4879(121) 0.1583(29) 0.1190(97) 0.036(22) Uiso 1 d . .
H11 H 0.5810(149) 0.2019(33) -0.0954(113) 0.062(26) Uiso 1 d . .
H12 H 0.3449(176) 0.2416(38) -0.2586(141) 0.081(34) Uiso 1 d . .
H14 H -0.0548(166) 0.2050(37) 0.0593(131) 0.081(32) Uiso 1 d . .

loop_
_atom_type_symbol
_atom_type_description
_atom_type_scat_dispersion_real
_atom_type_scat_dispersion_imag
_atom_type_scat_source
C C 0.0033 0.0016 'International Tables Vol C Tables 4.2.6.8 and 6.1.1.4'
H H 0.0000 0.0000 'International Tables Vol C Tables 4.2.6.8 and 6.1.1.4'
N N 0.0061 0.0033 'International Tables Vol C Tables 4.2.6.8 and 6.1.1.4'
O O 0.0106 0.0060 'International Tables Vol C Tables 4.2.6.8 and 6.1.1.4'
S S 0.1246 0.1234 'International Tables Vol C Tables 4.2.6.8 and 6.1.1.4'
Re Re -1.0185 7.2310 'International Tables Vol C Tables 4.2.6.8 and 6.1.1.4'

loop_
_geom_angle_atom_site_label_1
_geom_angle_atom_site_label_2
_geom_angle_atom_site_label_3
_geom_angle
_geom_angle_site_symmetry_1
_geom_angle_site_symmetry_3
_geom_angle_publ_flag
O Re N1 110.7(2) . . ?
O Re N2 107.2(2) . . ?
N1 Re N2 77.4(2) . . ?
O Re S1 107.6(2) . . ?
N1 Re S1 82.9(2) . . ?
N2 Re S1 144.21(15) . . ?
O Re S2 108.6(2) . . ?
N1 Re S2 140.1(2) . . ?
N2 Re S2 84.92(14) . . ?
S1 Re S2 91.74(6) . . ?
C1 S1 Re 98.6(2) . . ?
C9 S2 Re 115.1(2) . . ?
C3 N1 C2 113.0(5) . . ?
C3 N1 Re 121.3(4) . . ?
C2 N1 Re 124.8(4) . . ?
C4 N2 C7 110.3(5) . . ?
C4 N2 C5 111.6(5) . . ?
C7 N2 C5 107.4(5) . . ?
C4 N2 Re 102.2(4) . . ?
C7 N2 Re 109.6(4) . . ?
C5 N2 Re 115.7(4) . . ?
C2 C1 S1 107.8(5) . . ?
N1 C2 C1 108.9(6) . . ?
N1 C3 C4 107.1(5) . . ?
N2 C4 C3 107.6(5) . . ?
N2 C5 C6 115.8(6) . . ?
N2 C7 C8 115.5(6) . . ?
C10 C9 C14 119.5(8) . . ?
C10 C9 S2 119.6(6) . . ?
C14 C9 S2 120.5(6) . . ?
C9 C10 C11 119.2(10) . . ?
C12 C11 C10 120.1(10) . . ?
C13 C12 C11 120.0(10) . . ?
C12 C13 C14 121.2(11) . . ?
C9 C14 C13 120.0(10) . . ?

loop_
_geom_bond_atom_site_label_1
_geom_bond_atom_site_label_2
_geom_bond_distance
_geom_bond_site_symmetry_2
_geom_bond_publ_flag
Re O 1.687(5) . ?
Re N1 1.938(5) . ?
Re N2 2.223(5) . ?
Re S1 2.277(2) . ?
Re S2 2.339(2) . ?
S1 C1 1.831(8) . ?
S2 C9 1.796(7) . ?
N1 C3 1.457(9) . ?
N1 C2 1.474(9) . ?
N2 C4 1.502(8) . ?
N2 C7 1.511(9) . ?
N2 C5 1.515(9) . ?
C1 C2 1.516(10) . ?
C3 C4 1.505(10) . ?
C5 C6 1.520(11) . ?
C7 C8 1.529(10) . ?
C9 C10 1.367(12) . ?
C9 C14 1.384(12) . ?
C10 C11 1.420(14) . ?
C11 C12 1.37(2) . ?
C12 C13 1.34(2) . ?
C13 C14 1.385(13) . ?
